data_2000212
loop_
_publ_author_name
'Davies, J. A.'
'Pinkerton, A. A.'
'Vilmer, M.'

_publ_section_title <i>cis</i>,<i>cis</i>-[Bis(dimethylphosphino)methane]tetrachlorodipalladium(II)
_journal_issue 10
_journal_name_full 'Acta Crystallographica Section C'
_journal_page_first 2092
_journal_page_last 2094
_journal_paper_doi 10.1107/S0108270191004869
_journal_volume 47
_journal_year 1991
_chemical_formula_sum 'C10 H28 Cl4 P4 Pd2'
_chemical_formula_weight 626.84
_symmetry_cell_setting monoclinic
_symmetry_space_group_name_Hall '-P 2ybc'
_symmetry_space_group_name_H-M 'P 1 21/c 1'
_cell_angle_alpha 90
_cell_angle_beta 103.380(10)
_cell_angle_gamma 90
_cell_formula_units_Z 2
_cell_length_a 8.8930(10)
_cell_length_b 9.712
_cell_length_c 12.745(3)
_cell_volume 1070.9(3)
_diffrn_radiation_type Mo
_diffrn_radiation_wavelength 0.71073
_exptl_absorpt_coefficient_mu 2.45
_exptl_crystal_density_diffrn 1.94
_exptl_crystal_F_000 616
_cod_data_source_file cr0322.cif
_cod_data_source_block cr0322a
_cod_original_cell_volume 1071.00(6)
_cod_database_code 2000212

loop_
_atom_site_label
_atom_site_fract_x
_atom_site_fract_y
_atom_site_fract_z
Pd(1) .57415(4) .43823(4) .36202(2)
Cl(1) .4911(2) .59280(10) .21736(9)
Cl(2) .8294(2) .4702(2) .34450(10)
P(1) .67650(10) .31000(10) .50957(9)
P(2) .31870(10) .41710(10) .35613(9)
C(1) .7698(5) .4184(5) .6226(4)
C(2) .5656(6) .1915(5) .5698(4)
C(3) .8323(6) .1977(6) .4920(5)
C(4) .2380(6) .2985(6) .4372(4)
C(5) .2122(6) .3661(6) .2230(4)
H(1) .871 .438 .614
H(2) .777 .365 .686
H(3) .631 .149 .631
H(4) .486 .240 .592
H(5) .522 .123 .519
H(6) .870 .147 .556
H(7) .795 .136 .434
H(8) .913 .252 .476
H(9) .129 .308 .421
H(10) .264 .207 .422
H(11) .279 .318 .511
H(12) .106 .358 .223
H(13) .225 .434 .172
H(14) .250 .280 .205
